data_2011445
loop_
_publ_author_name
'Lynch, Daniel E.'
'Duckhouse, Helen L.'

_publ_section_title
<i>catena</i>-Poly[[tetrakis[\m-(3-methoxyphenyl)acetato-<i>O</i>:<i>O</i>']dicopper(II)]-\m-2-aminopyrimidine-<i>N</i>^1^:<i>N</i>^3^]
_journal_issue 10
_journal_name_full 'Acta Crystallographica Section C'
_journal_page_first e425
_journal_page_last e425
_journal_paper_doi 10.1107/S0108270100011653
_journal_volume 56
_journal_year 2000
_chemical_formula_iupac '[Cu2 (C9 H9 O3)4 (C4 H5 N3)]'
_chemical_formula_sum 'C40 H41 Cu2 N3 O12'
_chemical_formula_weight 882.84
_chemical_melting_point 438.0(5)
_chemical_name_systematic
;
catena-Poly[[tetrakis[\m-(3-methoxyphenyl)acetato-O:O']dicopper(II)]-
\m-2-aminopyrimidine-N^1^:N^3^]
;
_space_group_IT_number 33
_symmetry_cell_setting orthorhombic
_symmetry_space_group_name_Hall 'P 2c -2n'
_symmetry_space_group_name_H-M 'P n a 21'
_audit_creation_method SHELXL-97
_cell_angle_alpha 90.00
_cell_angle_beta 90.00
_cell_angle_gamma 90.00
_cell_formula_units_Z 4
_cell_length_a 27.981(6)
_cell_length_b 15.523(3)
_cell_length_c 8.9366(18)
_cell_measurement_reflns_used 8113
_cell_measurement_temperature 150(2)
_cell_measurement_theta_max 27.48
_cell_measurement_theta_min 2.91
_cell_volume 3881.6(14)
_computing_cell_refinement 'DENZO and COLLECT'
_computing_data_collection 'DENZO (Otwinowski & Minor, 1997) and COLLECT (Hooft, 1998)'
_computing_data_reduction 'DENZO and COLLECT'
_computing_publication_material SHELXL97
_computing_structure_refinement 'SHELXL97 (Sheldrick, 1997b)'
_computing_structure_solution 'SHELXS97 (Sheldrick, 1997a)'
_diffrn_ambient_temperature 150(2)
_diffrn_detector_area_resol_mean 9.091
_diffrn_measured_fraction_theta_full .942
_diffrn_measured_fraction_theta_max .942
_diffrn_measurement_device_type 'Enraf Nonius KappaCCD area-detector'
_diffrn_measurement_method '\f and \w'
_diffrn_radiation_monochromator graphite
_diffrn_radiation_source 'Enraf Nonius FR591 rotating anode'
_diffrn_radiation_type MoK\a
_diffrn_radiation_wavelength .71073
_diffrn_reflns_av_R_equivalents .106
_diffrn_reflns_av_sigmaI/netI .1322
_diffrn_reflns_limit_h_max 32
_diffrn_reflns_limit_h_min -32
_diffrn_reflns_limit_k_max 20
_diffrn_reflns_limit_k_min -20
_diffrn_reflns_limit_l_max 11
_diffrn_reflns_limit_l_min -7
_diffrn_reflns_number 36035
_diffrn_reflns_theta_full 27.50
_diffrn_reflns_theta_max 27.50
_diffrn_reflns_theta_min 3.00
_diffrn_standards_decay_% 0
_diffrn_standards_number 0
_exptl_absorpt_coefficient_mu 1.164
_exptl_absorpt_correction_T_max .989
_exptl_absorpt_correction_T_min .879
_exptl_absorpt_correction_type multi-scan
_exptl_absorpt_process_details '(SORTAV; Blessing, 1995)'
_exptl_crystal_colour green
_exptl_crystal_density_diffrn 1.518
_exptl_crystal_density_method 'not measured'
_exptl_crystal_description plate
_exptl_crystal_F_000 1840
_exptl_crystal_size_max .1
_exptl_crystal_size_mid .1
_exptl_crystal_size_min .01
_refine_diff_density_max .335
_refine_diff_density_min -.380
_refine_ls_abs_structure_details 'Flack (1983), 3447 Friedel pairs'
_refine_ls_abs_structure_Flack -.002(12)
_refine_ls_extinction_method none
_refine_ls_goodness_of_fit_ref .891
_refine_ls_hydrogen_treatment constr
_refine_ls_matrix_type full
_refine_ls_number_parameters 528
_refine_ls_number_reflns 7250
_refine_ls_number_restraints 1
_refine_ls_restrained_S_all .891
_refine_ls_R_factor_all .117
_refine_ls_R_factor_gt .049
_refine_ls_shift/su_max .008
_refine_ls_shift/su_mean .000
_refine_ls_structure_factor_coef Fsqd
_refine_ls_weighting_details 'w = 1/[\s^2^(Fo^2^)+(0.0460P)^2^] where P = (Fo^2^+2Fc^2^)/3'
_refine_ls_weighting_scheme calc
_refine_ls_wR_factor_ref .096
_reflns_number_gt 4441
_reflns_number_total 7250
_reflns_threshold_expression I>4\s(I)
_cod_data_source_file qa0366.cif
_cod_data_source_block I
_cod_depositor_comments
;
The following automatic conversions were performed:

'_chemical_melting_point' value '437.5-438.5 K' was changed to
'438.0(5)' - the average value was taken and precision was estimated.

Automatic conversion script
Id: cif_fix_values 1646 2011-03-28 12:23:43Z adriana 

The following automatic conversions were performed:

'_chemical_melting_point' value '437.5-438.5 K' was changed to
'438.0(5)' - the average value was taken and precision was
estimated.

'_exptl_absorpt_correction_type' value 'Multi-scan'
changed to 'multi-scan' according to
/home/saulius/struct/CIF-dictionaries/cif_core.dic dictionary named
'cif_core.dic' version 2.4.1 from 2010-06-29.

Automatic conversion script
Id: cif_fix_values 1715 2011-07-08 13:25:40Z adriana 
;
_cod_original_cell_volume 3881.7(13)
_cod_database_code 2011445
_cod_database_fobs_code 2011445

loop_
_symmetry_equiv_pos_as_xyz
'x, y, z'
'-x, -y, z+1/2'
'x+1/2, -y+1/2, z'
'-x+1/2, y+1/2, z+1/2'

loop_
_atom_site_label
_atom_site_fract_x
_atom_site_fract_y
_atom_site_fract_z
_atom_site_U_iso_or_equiv
_atom_site_adp_type
_atom_site_calc_flag
_atom_site_refinement_flags
_atom_site_occupancy
_atom_site_disorder_assembly
_atom_site_disorder_group
_atom_site_type_symbol
Cu1 .758143(19) .02168(4) .54823(7) .02814(17) Uani d . 1 . . Cu
Cu2 .73440(2) .16328(4) .39826(6) .02767(16) Uani d . 1 . . Cu
O1 .74001(12) .0881(2) .2210(3) .0329(9) Uani d . 1 . . O
O2 .75158(10) -.0329(2) .3515(4) .0309(9) Uani d . 1 . . O
O3 .80253(11) .19232(19) .3859(4) .0318(8) Uani d . 1 . . O
O4 .82089(11) .0681(2) .4941(3) .0345(9) Uani d . 1 . . O
O5 .68963(11) -.0004(2) .5774(4) .0341(9) Uani d . 1 . . O
O6 .67146(11) .1132(2) .4341(4) .0347(9) Uani d . 1 . . O
O7 .58301(14) -.1482(3) .3181(5) .0604(12) Uani d . 1 . . O
O8 .89844(14) .1356(3) .9899(4) .0604(12) Uani d . 1 . . O
O9 .49103(15) .1448(2) .1904(4) .0564(11) Uani d . 1 . . O
O10 .75538(13) .0966(2) .7266(4) .0378(10) Uani d . 1 . . O
O11 .59017(14) .4063(3) .7850(6) .0697(13) Uani d . 1 . . O
O12 .73159(12) .2140(2) .6010(3) .0377(9) Uani d . 1 . . O
N1 .79279(15) -.0841(2) .6698(4) .0252(10) Uani d . 1 . . N
N2 .70535(14) .2812(2) .2980(5) .0274(10) Uani d . 1 . . N
N3 .72499(14) -.1668(3) .6970(5) .0355(12) Uani d . 1 . . N
H1 .7108 -.2122 .7294 .044 Uiso calc R 1 . . H
H2 .7092 -.1284 .6483 .044 Uiso calc R 1 . . H
C1 .74295(18) .0069(4) .2323(6) .0299(14) Uani d . 1 . . C
C2 .73150(18) -.0458(3) .0946(5) .0370(14) Uani d . 1 . . C
H2A .7415 -.0143 .0061 .046 Uiso calc R 1 . . H
H2B .7493 -.0994 .0979 .046 Uiso calc R 1 . . H
C3 .67875(18) -.0653(3) .0834(6) .0319(13) Uani d . 1 . . C
C4 .6531(2) -.0988(3) .2032(6) .0367(14) Uani d . 1 . . C
H4 .6685 -.1091 .2937 .046 Uiso calc R 1 . . H
C5 .6052(2) -.1169(3) .1893(7) .0421(14) Uani d . 1 . . C
C6 .5817(2) -.1044(4) .0576(8) .0594(16) Uani d . 1 . . C
H6 .5493 -.1173 .0480 .074 Uiso calc R 1 . . H
C7 .6071(3) -.0726(4) -.0585(8) .072(2) Uani d . 1 . . C
H7 .5916 -.0647 -.1496 .090 Uiso calc R 1 . . H
C8 .6548(2) -.0513(4) -.0483(6) .0503(16) Uani d . 1 . . C
H8 .6706 -.0276 -.1301 .063 Uiso calc R 1 . . H
C9 .5342(2) -.1751(5) .3021(8) .088(2) Uani d . 1 . . C
H91 .5139 -.1253 .2972 .110 Uiso calc R 1 . . H
H92 .5253 -.2098 .3864 .110 Uiso calc R 1 . . H
H93 .5309 -.2081 .2119 .110 Uiso calc R 1 . . H
C10 .83208(18) .1407(3) .4405(5) .0292(13) Uani d . 1 . . C
C11 .88422(17) .1641(3) .4432(6) .0349(14) Uani d . 1 . . C
H111 .8995 .1414 .3540 .044 Uiso calc R 1 . . H
H112 .8873 .2263 .4412 .044 Uiso calc R 1 . . H
C12 .90948(17) .1297(3) .5786(7) .0373(13) Uani d . 1 . . C
C13 .89185(18) .1499(4) .7199(7) .0395(14) Uani d . 1 . . C
H13 .8649 .1847 .7289 .049 Uiso calc R 1 . . H
C14 .9140(2) .1186(4) .8470(7) .0472(15) Uani d . 1 . . C
C15 .9544(2) .0683(4) .8351(7) .0545(17) Uani d . 1 . . C
H15 .9700 .0489 .9206 .068 Uiso calc R 1 . . H
C16 .9712(2) .0472(4) .6974(8) .0603(18) Uani d . 1 . . C
H16 .9979 .0119 .6895 .075 Uiso calc R 1 . . H
C17 .94922(18) .0770(3) .5681(8) .0507(15) Uani d . 1 . . C
H17 .9612 .0616 .4748 .063 Uiso calc R 1 . . H
C18 .8522(2) .1737(5) 1.0041(7) .076(2) Uani d . 1 . . C
H181 .8527 .2307 .9626 .095 Uiso calc R 1 . . H
H182 .8436 .1766 1.1079 .095 Uiso calc R 1 . . H
H183 .8292 .1393 .9512 .095 Uiso calc R 1 . . H
C19 .74016(17) .1720(4) .7194(6) .0274(14) Uani d . 1 . . C
C20 .73066(18) .2194(3) .8666(6) .0394(14) Uani d . 1 . . C
H201 .7413 .1837 .9492 .049 Uiso calc R 1 . . H
H202 .7492 .2721 .8684 .049 Uiso calc R 1 . . H
C21 .67843(18) .2411(3) .8882(6) .0343(12) Uani d . 1 . . C
C22 .65919(19) .3144(3) .8239(6) .0367(14) Uani d . 1 . . C
H22 .6784 .3499 .7654 .046 Uiso calc R 1 . . H
C23 .6114(2) .3355(4) .8461(6) .0467(16) Uani d . 1 . . C
C24 .5831(2) .2810(5) .9299(8) .068(2) Uani d . 1 . . C
H24 .5510 .2941 .9435 .085 Uiso calc R 1 . . H
C25 .6013(3) .2094(5) .9923(7) .072(2) Uani d . 1 . . C
H25 .5815 .1738 1.0489 .090 Uiso calc R 1 . . H
C26 .6491(2) .1876(4) .9736(6) .0545(17) Uani d . 1 . . C
H26 .6614 .1380 1.0175 .068 Uiso calc R 1 . . H
C27 .6189(3) .4585(4) .6899(9) .079(2) Uani d . 1 . . C
H271 .6453 .4813 .7458 .098 Uiso calc R 1 . . H
H272 .6000 .5052 .6514 .098 Uiso calc R 1 . . H
H273 .6307 .4244 .6083 .098 Uiso calc R 1 . . H
C28 .66058(17) .0509(3) .5164(6) .0291(13) Uani d . 1 . . C
C29 .60784(15) .0344(3) .5455(7) .0433(14) Uani d . 1 . . C
H291 .5988 -.0191 .4972 .054 Uiso calc R 1 . . H
H292 .6031 .0272 .6523 .054 Uiso calc R 1 . . H
C30 .57533(18) .1047(3) .4910(6) .0362(14) Uani d . 1 . . C
C31 .54854(18) .0937(3) .3645(6) .0366(14) Uani d . 1 . . C
H31 .5502 .0423 .3114 .046 Uiso calc R 1 . . H
C32 .5188(2) .1594(4) .3155(6) .0427(15) Uani d . 1 . . C
C33 .51663(18) .2365(3) .3879(7) .0398(13) Uani d . 1 . . C
H33 .4973 .2806 .3519 .050 Uiso calc R 1 . . H
C34 .54349(18) .2481(3) .5151(6) .0399(14) Uani d . 1 . . C
H34 .5421 .3001 .5667 .050 Uiso calc R 1 . . H
C35 .57274(17) .1821(3) .5665(6) .0382(13) Uani d . 1 . . C
H35 .5908 .1901 .6528 .048 Uiso calc R 1 . . H
C36 .4981(4) .0655(8) .1160(13) .069(4) Uani d P .50 . . C
H361 .5294 .0645 .0721 .087 Uiso calc PR .50 . . H
H362 .4745 .0589 .0389 .087 Uiso calc PR .50 . . H
H363 .4952 .0191 .1864 .087 Uiso calc PR .50 . . H
C37 .4490(4) .2039(8) .1610(12) .059(4) Uani d P .50 . . C
H371 .4304 .2098 .2507 .074 Uiso calc PR .50 . . H
H372 .4294 .1798 .0833 .074 Uiso calc PR .50 . . H
H373 .4604 .2594 .1303 .074 Uiso calc PR .50 . . H
C38 .77143(17) -.1559(3) .7220(6) .0246(12) Uani d . 1 . . C
C39 .65918(19) .2928(3) .3218(6) .0391(14) Uani d . 1 . . C
H39 .6424 .2503 .3733 .049 Uiso calc R 1 . . H
C40 .63468(19) .3646(3) .2744(6) .0450(16) Uani d . 1 . . C
H40 .6023 .3720 .2939 .056 Uiso calc R 1 . . H
C41 .83960(19) -.0760(3) .6973(6) .0326(13) Uani d . 1 . . C
H41 .8553 -.0272 .6620 .041 Uiso calc R 1 . . H

loop_
_atom_site_aniso_label
_atom_site_aniso_U_11
_atom_site_aniso_U_22
_atom_site_aniso_U_33
_atom_site_aniso_U_12
_atom_site_aniso_U_13
_atom_site_aniso_U_23
Cu1 .0333(3) .0212(3) .0299(4) .0005(3) -.0008(4) .0070(3)
Cu2 .0304(4) .0223(3) .0303(4) .0012(3) .0028(3) .0073(3)
O1 .044(2) .024(2) .031(2) .0009(18) -.0012(16) .0059(16)
O2 .037(2) .023(2) .033(2) .0018(15) -.0004(16) -.0003(16)
O3 .031(2) .0238(18) .041(2) .0047(16) -.0018(19) .0106(18)
O4 .030(2) .029(2) .045(2) -.0013(17) -.0001(16) .0170(17)
O5 .035(2) .0271(19) .040(2) .0057(16) -.0002(17) .0204(18)
O6 .028(2) .027(2) .049(2) -.0021(16) .0046(17) .0180(18)
O7 .054(3) .079(3) .049(3) -.032(2) .008(2) -.010(2)
O8 .051(3) .088(3) .043(3) .021(2) -.009(2) .000(2)
O9 .071(3) .053(3) .045(3) .017(2) -.014(2) -.011(2)
O10 .058(3) .022(2) .034(3) .0088(19) -.0031(17) -.0007(17)
O11 .040(3) .061(3) .109(4) .018(3) -.017(3) -.030(3)
O12 .061(3) .030(2) .022(2) .0098(17) .0013(16) .0043(16)
N1 .026(3) .017(2) .032(2) -.0020(19) -.0047(19) .0092(19)
N2 .027(3) .022(2) .033(2) .0026(19) .006(2) .0106(19)
N3 .026(3) .025(3) .055(3) -.007(2) -.008(2) .020(2)
C1 .028(3) .036(4) .025(4) .008(3) .013(2) .007(3)
C2 .051(4) .034(3) .026(3) .004(3) .010(2) -.002(2)
C3 .040(4) .024(3) .032(4) .001(2) -.001(3) -.006(2)
C4 .045(4) .039(3) .026(3) -.005(3) -.011(3) .004(3)
C5 .042(4) .040(4) .045(4) -.006(3) -.001(3) -.013(3)
C6 .053(4) .071(4) .055(4) -.014(3) -.010(4) .002(4)
C7 .077(6) .090(5) .050(5) -.013(4) -.029(4) .024(4)
C8 .053(4) .064(4) .035(4) -.006(3) -.002(3) .010(3)
C9 .059(5) .126(7) .078(5) -.051(4) .024(4) -.036(5)
C10 .038(4) .029(3) .021(3) -.008(3) .004(2) .002(2)
C11 .036(3) .025(3) .043(4) -.002(3) -.001(2) .008(3)
C12 .029(3) .033(3) .050(4) -.008(2) .001(3) .008(3)
C13 .028(3) .037(3) .054(4) .006(3) -.009(3) .001(3)
C14 .037(4) .055(4) .050(4) .003(3) -.001(3) .003(3)
C15 .043(4) .066(4) .054(5) .013(3) -.010(3) .012(3)
C16 .040(4) .083(5) .058(5) .022(4) -.002(3) .016(4)
C17 .041(4) .052(4) .059(4) .002(3) .007(4) -.001(4)
C18 .069(5) .113(6) .047(4) .041(4) -.004(3) .006(4)
C19 .023(3) .029(4) .029(3) -.003(3) .003(3) -.010(3)
C20 .046(3) .041(3) .032(4) .011(3) -.003(2) -.004(3)
C21 .043(3) .033(3) .027(3) -.003(3) .008(3) -.006(3)
C22 .037(4) .025(3) .049(4) -.004(3) -.001(3) -.006(3)
C23 .042(4) .045(4) .053(4) .005(3) -.008(3) -.020(3)
C24 .042(4) .089(6) .074(6) -.004(4) .012(4) -.041(5)
C25 .074(6) .090(6) .052(5) -.029(5) .033(4) -.009(4)
C26 .074(5) .056(4) .033(4) -.005(4) .003(3) -.002(3)
C27 .075(6) .045(5) .116(7) .018(4) -.036(5) -.013(4)
C28 .033(3) .022(3) .033(3) -.005(3) .007(3) -.008(2)
C29 .029(3) .041(3) .060(4) -.005(2) .012(3) .020(3)
C30 .028(3) .026(3) .055(4) -.003(3) .017(3) .009(3)
C31 .044(3) .022(3) .043(4) .001(3) .009(3) .002(2)
C32 .045(4) .050(4) .033(4) -.010(3) .005(3) -.003(3)
C33 .040(3) .033(3) .046(4) .005(2) .003(3) .001(3)
C34 .035(3) .034(3) .051(4) -.008(3) .012(3) -.010(3)
C35 .029(3) .048(4) .038(3) -.009(3) .003(3) .004(3)
C36 .050(9) .094(11) .064(9) -.032(8) -.012(6) -.015(8)
C37 .071(9) .069(8) .039(8) .038(7) -.022(6) -.010(6)
C38 .035(3) .017(3) .021(3) -.002(3) .002(3) .0007(19)
C39 .039(4) .024(3) .055(4) .002(3) .015(3) .019(3)
C40 .033(3) .036(4) .066(4) .010(3) .016(3) .019(3)
C41 .031(4) .018(3) .048(4) -.002(2) .000(3) .012(3)

loop_
_atom_type_symbol
_atom_type_description
_atom_type_scat_dispersion_real
_atom_type_scat_dispersion_imag
_atom_type_scat_source
C C .0033 .0016 'International Tables Vol C Tables 4.2.6.8 and 6.1.1.4'
H H .0000 .0000 'International Tables Vol C Tables 4.2.6.8 and 6.1.1.4'
N N .0061 .0033 'International Tables Vol C Tables 4.2.6.8 and 6.1.1.4'
O O .0106 .0060 'International Tables Vol C Tables 4.2.6.8 and 6.1.1.4'
Cu Cu .3201 1.2651 'International Tables Vol C Tables 4.2.6.8 and 6.1.1.4'

loop_
_geom_angle_atom_site_label_1
_geom_angle_atom_site_label_2
_geom_angle_atom_site_label_3
_geom_angle_site_symmetry_1
_geom_angle_site_symmetry_3
_geom_angle
O4 Cu1 O2 . . 91.22(13)
O4 Cu1 O5 . . 166.33(13)
O2 Cu1 O5 . . 87.25(14)
O4 Cu1 O10 . . 91.04(14)
O2 Cu1 O10 . . 167.14(14)
O5 Cu1 O10 . . 87.57(15)
O4 Cu1 N1 . . 90.08(14)
O2 Cu1 N1 . . 99.30(14)
O5 Cu1 N1 . . 103.57(14)
O10 Cu1 N1 . . 93.36(14)
O4 Cu1 Cu2 . . 78.20(9)
O2 Cu1 Cu2 . . 83.23(10)
O5 Cu1 Cu2 . . 88.13(9)
O10 Cu1 Cu2 . . 84.84(10)
N1 Cu1 Cu2 . . 168.09(11)
O6 Cu2 O3 . . 167.84(13)
O6 Cu2 O1 . . 88.16(14)
O3 Cu2 O1 . . 90.76(14)
O6 Cu2 O12 . . 88.42(14)
O3 Cu2 O12 . . 89.93(14)
O1 Cu2 O12 . . 166.93(14)
O6 Cu2 N2 . . 93.74(14)
O3 Cu2 N2 . . 98.35(14)
O1 Cu2 N2 . . 101.24(14)
O12 Cu2 N2 . . 91.57(15)
O6 Cu2 Cu1 . . 79.24(9)
O3 Cu2 Cu1 . . 88.60(9)
O1 Cu2 Cu1 . . 84.02(10)
O12 Cu2 Cu1 . . 82.96(10)
N2 Cu2 Cu1 . . 171.17(11)
C1 O1 Cu2 . . 122.0(3)
C1 O2 Cu1 . . 124.5(3)
C10 O3 Cu2 . . 118.2(3)
C10 O4 Cu1 . . 130.1(3)
C28 O5 Cu1 . . 117.4(3)
C28 O6 Cu2 . . 128.6(3)
C5 O7 C9 . . 116.2(5)
C14 O8 C18 . . 116.6(4)
C32 O9 C36 . . 116.5(6)
C32 O9 C37 . . 118.5(5)
C36 O9 C37 . . 123.7(7)
C19 O10 Cu1 . . 121.6(3)
C23 O11 C27 . . 117.0(5)
C19 O12 Cu2 . . 123.6(3)
C41 N1 C38 . . 116.6(4)
C41 N1 Cu1 . . 116.9(3)
C38 N1 Cu1 . . 126.4(3)
C39 N2 C38 . 4_654 116.8(4)
C39 N2 Cu2 . . 114.2(3)
C38 N2 Cu2 4_654 . 128.9(3)
O2 C1 O1 . . 124.7(5)
O2 C1 C2 . . 117.8(5)
O1 C1 C2 . . 117.3(5)
C3 C2 C1 . . 111.7(4)
C8 C3 C4 . . 117.9(5)
C8 C3 C2 . . 120.2(5)
C4 C3 C2 . . 121.9(5)
C5 C4 C3 . . 120.6(5)
C6 C5 C4 . . 121.4(5)
C6 C5 O7 . . 123.1(5)
C4 C5 O7 . . 115.5(5)
C7 C6 C5 . . 117.4(6)
C6 C7 C8 . . 123.1(6)
C3 C8 C7 . . 119.5(5)
O3 C10 O4 . . 123.7(4)
O3 C10 C11 . . 119.6(4)
O4 C10 C11 . . 116.7(4)
C12 C11 C10 . . 112.6(4)
C17 C12 C13 . . 118.6(5)
C17 C12 C11 . . 122.3(5)
C13 C12 C11 . . 119.0(5)
C14 C13 C12 . . 120.6(5)
O8 C14 C15 . . 116.0(5)
O8 C14 C13 . . 123.7(5)
C15 C14 C13 . . 120.2(6)
C16 C15 C14 . . 119.3(5)
C15 C16 C17 . . 121.5(6)
C12 C17 C16 . . 119.8(6)
O10 C19 O12 . . 126.2(5)
O10 C19 C20 . . 117.8(5)
O12 C19 C20 . . 116.0(5)
C21 C20 C19 . . 112.6(4)
C22 C21 C26 . . 119.2(5)
C22 C21 C20 . . 120.4(5)
C26 C21 C20 . . 120.4(5)
C21 C22 C23 . . 120.6(5)
O11 C23 C24 . . 117.5(6)
O11 C23 C22 . . 123.5(6)
C24 C23 C22 . . 119.0(6)
C25 C24 C23 . . 121.1(6)
C24 C25 C26 . . 121.0(6)
C25 C26 C21 . . 119.2(6)
O6 C28 O5 . . 125.8(4)
O6 C28 C29 . . 117.8(5)
O5 C28 C29 . . 116.4(4)
C30 C29 C28 . . 114.2(4)
C31 C30 C35 . . 118.9(5)
C31 C30 C29 . . 120.7(5)
C35 C30 C29 . . 120.3(5)
C30 C31 C32 . . 119.9(5)
C33 C32 O9 . . 120.3(5)
C33 C32 C31 . . 121.5(5)
O9 C32 C31 . . 118.2(5)
C32 C33 C34 . . 119.0(5)
C33 C34 C35 . . 119.9(5)
C30 C35 C34 . . 120.7(5)
N3 C38 N1 . . 118.7(5)
N3 C38 N2 . 4_645 117.5(4)
N1 C38 N2 . 4_645 123.8(4)
N2 C39 C40 . . 123.2(5)
C41 C40 C39 4_654 . 116.3(5)
N1 C41 C40 . 4_645 123.2(5)

loop_
_geom_bond_atom_site_label_1
_geom_bond_atom_site_label_2
_geom_bond_site_symmetry_2
_geom_bond_distance
_geom_bond_publ_flag
Cu1 O4 . 1.958(3) ?
Cu1 O2 . 1.961(3) ?
Cu1 O5 . 1.965(3) ?
Cu1 O10 . 1.974(3) ?
Cu1 N1 . 2.195(4) ?
Cu1 Cu2 . 2.6588(9) ?
Cu2 O6 . 1.952(3) ?
Cu2 O3 . 1.962(3) ?
Cu2 O1 . 1.974(3) ?
Cu2 O12 . 1.977(3) ?
Cu2 N2 . 2.194(4) ?
O1 C1 . 1.267(6) ?
O2 C1 . 1.255(6) ?
O3 C10 . 1.251(5) ?
O4 C10 . 1.264(5) ?
O5 C28 . 1.262(5) ?
O6 C28 . 1.252(5) ?
O7 C5 . 1.396(7) ?
O7 C9 . 1.434(6) ?
O8 C14 . 1.375(6) ?
O8 C18 . 1.428(6) ?
O9 C32 . 1.381(6) ?
O9 C36 . 1.413(12) ?
O9 C37 . 1.516(11) ?
O10 C19 . 1.247(6) ?
O11 C23 . 1.362(6) ?
O11 C27 . 1.423(8) ?
O12 C19 . 1.266(6) ?
N1 C41 . 1.339(6) ?
N1 C38 . 1.348(6) ?
N2 C39 . 1.322(6) ?
N2 C38 4_654 1.355(6) ?
N3 C38 . 1.329(5) ?
C1 C2 . 1.512(7) ?
C2 C3 . 1.510(6) ?
C3 C8 . 1.372(7) ?
C3 C4 . 1.390(7) ?
C4 C5 . 1.376(7) ?
C5 C6 . 1.363(8) ?
C6 C7 . 1.351(8) ?
C7 C8 . 1.378(8) ?
C10 C11 . 1.503(6) ?
C11 C12 . 1.499(7) ?
C12 C17 . 1.384(7) ?
C12 C13 . 1.392(8) ?
C13 C14 . 1.381(7) ?
C14 C15 . 1.380(7) ?
C15 C16 . 1.357(7) ?
C16 C17 . 1.388(8) ?
C19 C20 . 1.531(7) ?
C20 C21 . 1.512(7) ?
C21 C22 . 1.384(6) ?
C21 C26 . 1.395(7) ?
C22 C23 . 1.391(7) ?
C23 C24 . 1.379(8) ?
C24 C25 . 1.344(9) ?
C25 C26 . 1.389(9) ?
C28 C29 . 1.520(6) ?
C29 C30 . 1.501(7) ?
C30 C31 . 1.366(7) ?
C30 C35 . 1.380(7) ?
C31 C32 . 1.387(7) ?
C32 C33 . 1.362(7) ?
C33 C34 . 1.374(7) ?
C34 C35 . 1.390(7) ?
C38 N2 4_645 1.355(6) ?
C39 C40 . 1.376(7) ?
C40 C41 4_654 1.358(7) ?
C41 C40 4_645 1.358(7) ?
